data_1100868
loop_
_publ_author_name
'Slugovc, Christian'
'Burtscher, Daniel'
'Stelzer, Franz'
'Mereiter, Kurt'

_publ_section_title
;
 Thermally Switchable Olefin Metathesis Initiators Bearing Chelating
 Carbenes:&#x2009; Influence of the Chelate's Ring Size
;
_journal_issue 10
_journal_name_full Organometallics
_journal_page_first 2255
_journal_page_last 2258
_journal_paper_doi 10.1021/om050141f
_journal_volume 24
_journal_year 2005
_chemical_formula_moiety 'C35 H37 Cl2 N3 Ru'
_chemical_formula_sum 'C35 H37 Cl2 N3 Ru'
_chemical_formula_weight 671.65
_chemical_name_common RuCl2(H2IMes)(=CH-Ph-N=CH-Ph).solv
_space_group_IT_number 15
_symmetry_cell_setting monoclinic
_symmetry_space_group_name_Hall '-C 2yc'
_symmetry_space_group_name_H-M 'C 1 2/c 1'
_atom_sites_solution_hydrogens geom
_atom_sites_solution_primary direct
_atom_sites_solution_secondary difmap
_cell_angle_alpha 90.00
_cell_angle_beta 92.59(4)
_cell_angle_gamma 90.00
_cell_formula_units_Z 8
_cell_length_a 27.76(4)
_cell_length_b 15.49(2)
_cell_length_c 17.149(5)
_cell_measurement_reflns_used 8020
_cell_measurement_temperature 296(2)
_cell_measurement_theta_max 27.02
_cell_measurement_theta_min 2.58
_cell_volume 7366(15)
_diffrn_ambient_temperature 296(2)
_diffrn_measurement_device_type 'CCD area detector'
_diffrn_measurement_method 'phi and omega scans'
_diffrn_radiation_monochromator graphite
_diffrn_radiation_source 'normal-focus sealed tube'
_diffrn_radiation_type MoK\a
_diffrn_radiation_wavelength 0.71073
_diffrn_reflns_av_R_equivalents 0.0596
_diffrn_reflns_av_sigmaI/netI 0.0610
_diffrn_reflns_limit_h_max 32
_diffrn_reflns_limit_h_min -32
_diffrn_reflns_limit_k_max 18
_diffrn_reflns_limit_k_min -18
_diffrn_reflns_limit_l_max 20
_diffrn_reflns_limit_l_min -20
_diffrn_reflns_number 20346
_diffrn_reflns_theta_max 25.00
_diffrn_reflns_theta_min 2.38
_diffrn_standards_decay_% ?
_exptl_absorpt_coefficient_mu 0.595
_exptl_absorpt_correction_T_max 1.00
_exptl_absorpt_correction_T_min 0.86
_exptl_absorpt_correction_type multi-scan
_exptl_absorpt_process_details 'program SADABS'
_exptl_crystal_colour darkgreen
_exptl_crystal_density_diffrn 1.211
_exptl_crystal_density_meas 0
_exptl_crystal_density_method 'not measured'
_exptl_crystal_description block
_exptl_crystal_F_000 2768
_exptl_crystal_size_max 0.75
_exptl_crystal_size_mid 0.70
_exptl_crystal_size_min 0.65
_refine_ls_extinction_coef ?
_refine_ls_extinction_method none
_refine_ls_goodness_of_fit_ref 1.176
_refine_ls_hydrogen_treatment mixed
_refine_ls_matrix_type full
_refine_ls_number_parameters 401
_refine_ls_number_reflns 6369
_refine_ls_number_restraints 0
_refine_ls_restrained_S_all 1.176
_refine_ls_R_factor_all 0.0996
_refine_ls_R_factor_gt 0.0586
_refine_ls_shift/su_max 0.004
_refine_ls_shift/su_mean 0.000
_refine_ls_structure_factor_coef Fsqd
_refine_ls_weighting_details 'calc w=1/[\s^2^(Fo^2^)+(0.0067P)^2^+41.3157P] where P=(Fo^2^+2Fc^2^)/3'
_refine_ls_weighting_scheme calc
_refine_ls_wR_factor_gt 0.1214
_refine_ls_wR_factor_ref 0.1692
_reflns_number_gt 4290
_reflns_number_total 6369
_reflns_threshold_expression >2sigma(I)
_cod_depositor_comments
;
The following automatic conversions were performed:
'_symmetry_cell_setting' value 'Monoclinic' changed to 'monoclinic'
according to '/home/saulius/struct/CIF-dictionaries/cif_core.dic'
dictionary named 'cif_core.dic' version 2.4.1 from 2010-06-29.

Automatic conversion script
Id: cif_fix_enum 1527 2010-12-29 10:47:43Z saulius 
;
_cod_original_sg_symbol_H-M C2/c
_cod_database_code 1100868

loop_
_symmetry_equiv_pos_as_xyz
'x, y, z'
'-x, y, -z+1/2'
'x+1/2, y+1/2, z'
'-x+1/2, y+1/2, -z+1/2'
'-x, -y, -z'
'x, -y, z-1/2'
'-x+1/2, -y+1/2, -z'
'x+1/2, -y+1/2, z-1/2'

loop_
_atom_site_label
_atom_site_type_symbol
_atom_site_fract_x
_atom_site_fract_y
_atom_site_fract_z
_atom_site_U_iso_or_equiv
_atom_site_adp_type
_atom_site_occupancy
_atom_site_symmetry_multiplicity
_atom_site_calc_flag
_atom_site_refinement_flags
_atom_site_disorder_assembly
_atom_site_disorder_group
Ru Ru 0.159305(19) 0.57300(4) 0.05088(3) 0.05459(18) Uani 1 1 d . . .
Cl1 Cl 0.20587(7) 0.66486(12) 0.13205(11) 0.0706(5) Uani 1 1 d . . .
Cl2 Cl 0.14251(7) 0.45126(13) -0.02697(10) 0.0732(5) Uani 1 1 d . . .
C11 C 0.1292(2) 0.5294(4) 0.1499(3) 0.0529(14) Uani 1 1 d . . .
N12 N 0.09413(19) 0.5663(4) 0.1904(3) 0.0623(14) Uani 1 1 d . . .
C13 C 0.0908(3) 0.5312(7) 0.2694(4) 0.094(3) Uani 1 1 d . . .
H13A H 0.0590 0.5078 0.2770 0.113 Uiso 1 1 calc R . .
H13B H 0.0978 0.5753 0.3085 0.113 Uiso 1 1 calc R . .
C14 C 0.1280(3) 0.4620(6) 0.2739(4) 0.088(3) Uani 1 1 d . . .
H14A H 0.1513 0.4718 0.3167 0.105 Uiso 1 1 calc R . .
H14B H 0.1134 0.4056 0.2799 0.105 Uiso 1 1 calc R . .
N15 N 0.1504(2) 0.4701(4) 0.1972(3) 0.0635(14) Uani 1 1 d . . .
C21 C 0.0564(3) 0.6223(5) 0.1614(4) 0.0703(19) Uani 1 1 d . . .
C22 C 0.0588(3) 0.7097(6) 0.1763(5) 0.077(2) Uani 1 1 d . . .
C23 C 0.0213(3) 0.7616(6) 0.1458(5) 0.090(2) Uani 1 1 d . . .
H23 H 0.0228 0.8209 0.1544 0.108 Uiso 1 1 calc R . .
C24 C -0.0178(3) 0.7286(6) 0.1037(5) 0.083(2) Uani 1 1 d . . .
C25 C -0.0200(3) 0.6414(7) 0.0915(5) 0.082(2) Uani 1 1 d . . .
H25 H -0.0464 0.6185 0.0633 0.098 Uiso 1 1 calc R . .
C26 C 0.0165(3) 0.5854(5) 0.1202(4) 0.0687(18) Uani 1 1 d . . .
C27 C 0.1010(3) 0.7484(6) 0.2219(6) 0.105(3) Uani 1 1 d . . .
H27A H 0.0957 0.7445 0.2767 0.157 Uiso 1 1 calc R . .
H27B H 0.1045 0.8079 0.2075 0.157 Uiso 1 1 calc R . .
H27C H 0.1299 0.7175 0.2105 0.157 Uiso 1 1 calc R . .
C28 C -0.0573(4) 0.7886(8) 0.0709(6) 0.124(4) Uani 1 1 d . . .
H28A H -0.0614 0.8357 0.1063 0.186 Uiso 1 1 calc R . .
H28B H -0.0870 0.7571 0.0645 0.186 Uiso 1 1 calc R . .
H28C H -0.0484 0.8106 0.0213 0.186 Uiso 1 1 calc R . .
C29 C 0.0130(3) 0.4916(6) 0.1039(5) 0.086(2) Uani 1 1 d . . .
H29A H -0.0190 0.4781 0.0838 0.129 Uiso 1 1 calc R . .
H29B H 0.0197 0.4599 0.1513 0.129 Uiso 1 1 calc R . .
H29C H 0.0359 0.4760 0.0661 0.129 Uiso 1 1 calc R . .
C31 C 0.1853(3) 0.4057(4) 0.1778(4) 0.0605(17) Uani 1 1 d . . .
C32 C 0.2334(3) 0.4156(5) 0.2045(4) 0.0684(18) Uani 1 1 d . . .
C33 C 0.2650(3) 0.3492(6) 0.1897(5) 0.088(2) Uani 1 1 d . . .
H33 H 0.2970 0.3549 0.2074 0.106 Uiso 1 1 calc R . .
C34 C 0.2514(3) 0.2754(6) 0.1502(5) 0.087(2) Uani 1 1 d . . .
C35 C 0.2030(4) 0.2668(5) 0.1277(5) 0.086(2) Uani 1 1 d . . .
H35 H 0.1926 0.2165 0.1024 0.103 Uiso 1 1 calc R . .
C36 C 0.1695(3) 0.3307(5) 0.1417(4) 0.0720(19) Uani 1 1 d . . .
C37 C 0.2508(3) 0.4927(6) 0.2494(5) 0.096(3) Uani 1 1 d . . .
H37A H 0.2592 0.4762 0.3022 0.143 Uiso 1 1 calc R . .
H37B H 0.2257 0.5354 0.2492 0.143 Uiso 1 1 calc R . .
H37C H 0.2785 0.5163 0.2258 0.143 Uiso 1 1 calc R . .
C38 C 0.2859(4) 0.2034(7) 0.1313(7) 0.125(4) Uani 1 1 d . . .
H38A H 0.3020 0.1833 0.1786 0.187 Uiso 1 1 calc R . .
H38B H 0.3093 0.2246 0.0965 0.187 Uiso 1 1 calc R . .
H38C H 0.2682 0.1567 0.1068 0.187 Uiso 1 1 calc R . .
C39 C 0.1166(3) 0.3150(6) 0.1208(5) 0.093(3) Uani 1 1 d . . .
H39A H 0.1124 0.2574 0.1009 0.140 Uiso 1 1 calc R . .
H39B H 0.1056 0.3557 0.0817 0.140 Uiso 1 1 calc R . .
H39C H 0.0982 0.3219 0.1665 0.140 Uiso 1 1 calc R . .
C41 C 0.1096(2) 0.6390(5) 0.0112(4) 0.0643(17) Uani 1 1 d . . .
H41 H 0.0801 0.6378 0.0347 0.077 Uiso 1 1 calc R . .
C42 C 0.1157(2) 0.6925(5) -0.0556(4) 0.0654(18) Uani 1 1 d . . .
C43 C 0.0799(3) 0.7427(5) -0.0922(5) 0.083(2) Uani 1 1 d . . .
H43 H 0.0490 0.7424 -0.0735 0.100 Uiso 1 1 calc R . .
C44 C 0.0896(4) 0.7929(7) -0.1562(6) 0.103(3) Uani 1 1 d . . .
H44 H 0.0656 0.8274 -0.1794 0.123 Uiso 1 1 calc R . .
C45 C 0.1352(4) 0.7915(6) -0.1856(5) 0.092(3) Uani 1 1 d . . .
H45 H 0.1414 0.8248 -0.2291 0.110 Uiso 1 1 calc R . .
C46 C 0.1718(3) 0.7419(5) -0.1517(4) 0.076(2) Uani 1 1 d . . .
H46 H 0.2023 0.7419 -0.1719 0.092 Uiso 1 1 calc R . .
C47 C 0.1622(2) 0.6916(4) -0.0865(4) 0.0583(15) Uani 1 1 d . . .
N48 N 0.19543(19) 0.6345(4) -0.0458(3) 0.0584(13) Uani 1 1 d . . .
C49 C 0.2404(3) 0.6394(5) -0.0595(4) 0.0639(17) Uani 1 1 d . . .
H49 H 0.2492 0.6829 -0.0934 0.077 Uiso 1 1 calc R . .
C51 C 0.2791(3) 0.5843(5) -0.0279(4) 0.0683(18) Uani 1 1 d . . .
C52 C 0.2717(3) 0.5048(6) 0.0049(6) 0.093(3) Uani 1 1 d . . .
H52 H 0.2406 0.4846 0.0112 0.111 Uiso 1 1 calc R . .
C53 C 0.3112(4) 0.4553(8) 0.0282(7) 0.121(4) Uani 1 1 d . . .
H53 H 0.3071 0.4001 0.0483 0.146 Uiso 1 1 calc R . .
C54 C 0.3573(4) 0.4893(10) 0.0212(7) 0.128(4) Uani 1 1 d . . .
H54 H 0.3839 0.4567 0.0381 0.154 Uiso 1 1 calc R . .
C55 C 0.3644(4) 0.5690(8) -0.0098(9) 0.129(4) Uani 1 1 d . . .
H55 H 0.3953 0.5913 -0.0132 0.155 Uiso 1 1 calc R . .
C56 C 0.3252(3) 0.6152(6) -0.0357(6) 0.093(3) Uani 1 1 d . . .
H56 H 0.3296 0.6686 -0.0591 0.111 Uiso 1 1 calc R . .
C1S C 0.007(4) 0.975(2) -0.197(9) 1.01(14) Uani 1 1 d . . .
C2S C 0.050(2) 0.949(3) -0.334(4) 0.53(4) Uani 1 1 d . . .
C3S C -0.022(2) 0.926(4) 0.155(3) 0.100 Uiso 0.179(19) 1 d P . .
C4S C 0.0000 0.931(3) -0.2500 0.135(18) Uiso 0.62(8) 2 d SP . .

loop_
_atom_site_aniso_label
_atom_site_aniso_U_11
_atom_site_aniso_U_22
_atom_site_aniso_U_33
_atom_site_aniso_U_23
_atom_site_aniso_U_13
_atom_site_aniso_U_12
Ru 0.0562(3) 0.0549(3) 0.0529(3) 0.0006(2) 0.0048(2) -0.0029(2)
Cl1 0.0756(11) 0.0648(10) 0.0709(10) 0.0004(8) -0.0026(8) -0.0143(9)
Cl2 0.0855(12) 0.0740(11) 0.0605(10) -0.0087(8) 0.0079(9) -0.0136(9)
C11 0.060(4) 0.052(3) 0.047(3) 0.000(3) 0.005(3) 0.002(3)
N12 0.062(3) 0.075(4) 0.050(3) 0.006(3) 0.005(2) 0.011(3)
C13 0.105(6) 0.120(7) 0.059(4) 0.019(5) 0.023(4) 0.040(6)
C14 0.113(6) 0.098(6) 0.055(4) 0.015(4) 0.026(4) 0.034(5)
N15 0.068(3) 0.070(4) 0.053(3) 0.006(3) 0.011(3) 0.017(3)
C21 0.070(4) 0.082(5) 0.060(4) 0.005(4) 0.009(3) 0.015(4)
C22 0.081(5) 0.081(5) 0.070(4) -0.006(4) 0.003(4) 0.020(4)
C23 0.098(6) 0.083(6) 0.089(6) -0.009(5) 0.001(5) 0.026(5)
C24 0.076(5) 0.100(7) 0.075(5) 0.012(5) 0.010(4) 0.020(5)
C25 0.062(4) 0.111(7) 0.073(5) 0.006(5) 0.008(4) 0.003(5)
C26 0.067(4) 0.083(5) 0.057(4) 0.003(4) 0.017(3) -0.008(4)
C27 0.109(7) 0.092(7) 0.112(7) -0.021(6) -0.014(6) 0.021(6)
C28 0.104(7) 0.143(10) 0.123(8) 0.018(7) -0.008(6) 0.064(7)
C29 0.076(5) 0.100(6) 0.083(5) -0.002(5) 0.014(4) -0.013(5)
C31 0.077(4) 0.057(4) 0.047(3) 0.005(3) 0.005(3) 0.012(3)
C32 0.070(4) 0.069(4) 0.065(4) 0.007(4) -0.005(3) 0.011(4)
C33 0.087(6) 0.084(6) 0.093(6) 0.007(5) 0.002(5) 0.024(5)
C34 0.097(6) 0.083(6) 0.081(5) 0.011(5) 0.016(5) 0.030(5)
C35 0.127(8) 0.055(4) 0.076(5) -0.003(4) 0.013(5) 0.017(5)
C36 0.089(5) 0.066(5) 0.061(4) 0.011(3) 0.002(4) 0.008(4)
C37 0.103(6) 0.081(6) 0.099(6) -0.008(5) -0.032(5) 0.001(5)
C38 0.135(9) 0.103(8) 0.139(9) 0.010(7) 0.039(7) 0.060(7)
C39 0.108(7) 0.084(6) 0.085(6) 0.004(5) -0.011(5) -0.011(5)
C41 0.058(4) 0.064(4) 0.071(4) 0.001(3) 0.008(3) 0.002(3)
C42 0.056(4) 0.071(4) 0.069(4) -0.017(4) 0.000(3) 0.011(3)
C43 0.075(5) 0.087(6) 0.088(5) 0.026(4) -0.003(4) 0.029(4)
C44 0.112(7) 0.103(7) 0.093(6) 0.027(5) -0.008(5) 0.036(6)
C45 0.119(7) 0.086(6) 0.071(5) 0.025(4) 0.011(5) 0.004(5)
C46 0.086(5) 0.072(5) 0.071(5) 0.011(4) 0.008(4) -0.009(4)
C47 0.068(4) 0.052(4) 0.055(3) -0.001(3) -0.002(3) -0.006(3)
N48 0.060(3) 0.057(3) 0.059(3) 0.004(2) 0.003(2) -0.001(3)
C49 0.076(5) 0.058(4) 0.058(4) 0.003(3) 0.005(3) -0.011(3)
C51 0.072(4) 0.071(5) 0.063(4) -0.003(4) 0.013(3) 0.005(4)
C52 0.075(5) 0.091(6) 0.114(7) 0.029(5) 0.029(5) 0.019(5)
C53 0.095(7) 0.130(9) 0.141(10) 0.040(7) 0.030(7) 0.033(7)
C54 0.088(7) 0.150(11) 0.147(10) 0.028(9) 0.012(7) 0.051(8)
C55 0.070(6) 0.110(9) 0.206(14) 0.001(9) 0.004(7) 0.017(6)
C56 0.059(4) 0.085(6) 0.136(8) 0.008(5) 0.022(5) -0.001(4)
C1S 0.89(16) 0.13(2) 1.9(3) -0.27(7) -0.98(19) 0.19(5)
C2S 0.54(7) 0.41(6) 0.66(8) 0.36(6) 0.34(6) 0.22(5)

loop_
_atom_type_symbol
_atom_type_description
_atom_type_scat_dispersion_real
_atom_type_scat_dispersion_imag
_atom_type_scat_source
C C 0.0033 0.0016 'International Tables Vol C Tables 4.2.6.8 and 6.1.1.4'
H H 0.0000 0.0000 'International Tables Vol C Tables 4.2.6.8 and 6.1.1.4'
N N 0.0061 0.0033 'International Tables Vol C Tables 4.2.6.8 and 6.1.1.4'
Cl Cl 0.1484 0.1585 'International Tables Vol C Tables 4.2.6.8 and 6.1.1.4'
Ru Ru -1.2594 0.8363 'International Tables Vol C Tables 4.2.6.8 and 6.1.1.4'
